data_2010294
loop_
_publ_author_name
'Gao, Q.'
'Mayerl, F.'

_publ_section_title
;
 Eupenifeldin
;
_journal_issue 12
_journal_name_full 'Acta Crystallographica Section C'
_journal_page_first 2033
_journal_page_last 2036
_journal_paper_doi 10.1107/S0108270194002817
_journal_volume 50
_journal_year 1994
_chemical_formula_sum 'C33 H40 O7'
_chemical_formula_weight 548.676
_chemical_name_systematic
;10,13,19-trihdroxy-4,4,7,12a,16,21a-hexamethyl-1,4,5,5a,7a,12a,13,14,14a,15,18-
dodecahydrodicyclohepta[e:e']cycloundeca[1.2-b;5,6-b]dipyran-9,18-dione
;
_space_group_IT_number 19
_symmetry_cell_setting orthorhombic
_symmetry_space_group_name_Hall 'P 2ac 2ab'
_symmetry_space_group_name_H-M 'P 21 21 21'
_atom_type_scat_source 'MolEN (Fair, 1990)'
_cell_angle_alpha 90.
_cell_angle_beta 90.
_cell_angle_gamma 90.
_cell_formula_units_Z 8
_cell_length_a 11.5190(10)
_cell_length_b 15.6000(10)
_cell_length_c 32.258(2)
_cell_measurement_reflns_used 25
_cell_measurement_temperature 290
_cell_measurement_theta_max 34.18
_cell_measurement_theta_min 20.49
_cell_volume 5796.6(7)
_diffrn_measurement_device 'Enraf-Nonius CAD-4'
_diffrn_measurement_method \w/2\q
_diffrn_radiation_type 'Cu K\a'
_diffrn_radiation_wavelength 1.5418
_diffrn_reflns_av_R_equivalents 0.012
_diffrn_reflns_limit_h_max 12
_diffrn_reflns_limit_h_min 0
_diffrn_reflns_limit_k_max 12
_diffrn_reflns_limit_k_min -17
_diffrn_reflns_limit_l_max 0
_diffrn_reflns_limit_l_min -36
_diffrn_reflns_number 6326
_diffrn_reflns_theta_max 60
_diffrn_standards_decay_% '-0.0011% h^-1^'
_diffrn_standards_interval_time 120
_diffrn_standards_number 3
_exptl_absorpt_coefficient_mu 0.67
_exptl_absorpt_correction_T_max 0.9993
_exptl_absorpt_correction_T_min 0.9725
_exptl_absorpt_correction_type 'empirical, \f scans'
_exptl_crystal_colour orange
_exptl_crystal_density_diffrn 1.257
_exptl_crystal_description prismatic
_exptl_crystal_size_max 0.50
_exptl_crystal_size_mid 0.25
_exptl_crystal_size_min 0.25
_refine_diff_density_max 0.46
_refine_diff_density_min -0.15
_refine_ls_goodness_of_fit_obs 1.852
_refine_ls_hydrogen_treatment noref
_refine_ls_number_parameters 721
_refine_ls_number_reflns 3811
_refine_ls_R_factor_obs 0.054
_refine_ls_shift/esd_max 0.08
_refine_ls_structure_factor_coef F
_refine_ls_weighting_scheme unit
_refine_ls_wR_factor_obs 0.055
_reflns_number_observed 3811
_reflns_number_total 4840
_reflns_observed_criterion I>=3\s(I)
_cod_data_source_file hh1073.cif
_cod_data_source_block hh1073a
_cod_original_cell_volume 5796.8(8)
_cod_database_code 2010294

loop_
_symmetry_equiv_pos_as_xyz
x,y,z
1/2-x,-y,1/2+z
-x,1/2+y,1/2-z
1/2+x,1/2-y,-z

loop_
_atom_site_label
_atom_site_fract_x
_atom_site_fract_y
_atom_site_fract_z
O1A .7699(4) .0938(2) .29050(10)
O8A .9614(6) .5840(3) .1927(2)
O9A 1.0035(5) .5085(3) .12520(10)
O12A .8957(4) .2361(2) .15460(10)
O24A .8024(4) -.3718(3) .40880(10)
O25A .8664(4) -.2163(3) .42250(10)
O28A .7675(3) -.0767(2) .30550(10)
C1A .7729(5) .0361(3) .2565(2)
C2A .7151(5) .0788(3) .2191(2)
C3A .7668(5) .1605(3) .1990(2)
C4A .7571(5) .2396(4) .2271(2)
C5A .8117(5) .3204(3) .2086(2)
C6A .7949(5) .3984(4) .2305(2)
C7A .8420(6) .4803(4) .2225(2)
C8A .9192(7) .5100(4) .1897(2)
C9A .9444(6) .4625(4) .1543(2)
C10A .9241(6) .3783(4) .1470(2)
C11A .8741(5) .3132(4) .1730(2)
C13A .8870(5) .1581(3) .1796(2)
C14A .9028(5) .0892(4) .1468(2)
C15A .9337(5) .0019(4) .1630(2)
C16A .8686(5) -.0660(4) .1607(2)
C17A .8917(5) -.1519(3) .1813(2)
C18A .8544(5) -.1458(3) .2273(2)
C19A .7265(5) -.1215(3) .2353(2)
C20A .6626(5) -.2002(4) .2514(2)
C21A .6987(4) -.2215(3) .2959(2)
C22A .6747(5) -.3065(4) .3098(2)
C23A .7094(5) -.3468(4) .3461(2)
C24A .7780(6) -.3202(4) .3804(2)
C25A .8116(5) -.2313(4) .3862(2)
C26A .7970(5) -.1638(4) .3603(2)
C27A .7509(5) -.1588(3) .3194(2)
C29A .7100(5) -.0482(3) .2669(2)
C30A .7170(6) .3937(4) .2672(3)
C31A .9875(5) .1605(4) .2106(2)
C32A .8230(6) -.2215(4) .1591(2)
C33A 1.0187(5) -.1749(4) .1809(2)
C34A .6038(6) -.3614(4) .2815(2)
C35A .5832(5) -.0324(4) .2768(2)
O1B .5660(5) .3533(2) -.02210(10)
O8B .5483(6) -.1822(3) .0688(2)
O9B .5514(5) -.1120(3) .13830(10)
O12B .5649(4) .1716(2) .10740(10)
O24B .6370(5) .8382(3) -.1110(2)
O25B .7562(4) .7031(3) -.1102(2)
O28B .5568(4) .5229(2) -.02640(10)
C1B .5202(5) .3991(3) .0130(2)
C2B .4334(5) .3420(4) .0357(2)
C3B .4727(5) .2558(3) .0554(2)
C4B .4935(7) .1866(4) .0236(2)
C5B .5203(6) .1001(3) .0434(2)
C6B .5202(8) .0261(4) .0178(2)
C7B .5349(8) -.0595(4) .0289(2)
C8B .5443(7) -.1017(4) .0670(2)
C9B .5485(6) -.0579(4) .1068(2)
C10B .5547(6) .0281(3) .1131(2)
C11B .5479(6) .0991(3) .0855(2)
C13B .5742(5) .2559(3) .0869(2)
C14B .5558(6) .3167(3) .1232(2)
C15B .5874(5) .4078(4) .1166(2)
C16B .5140(5) .4722(3) .1170(2)
C17B .5412(6) .5648(3) .1065(2)
C18B .5483(5) .5732(3) .0581(2)
C19B .4387(5) .5472(3) .0338(2)
C20B .3844(5) .6266(4) .0137(2)
C21B .4586(5) .6600(4) -.0221(2)
C22B .4317(6) .7444(4) -.0369(2)
C23B .4912(6) .7928(4) -.0652(2)
C24B .5948(7) .7818(4) -.0874(2)
C25B .6620(6) .7028(4) -.0857(2)
C26B .6370(6) .6261(4) -.0658(2)
C27B .5459(5) .6075(4) -.0383(2)
C29B .4647(5) .4835(3) -.0013(2)
C30B .498(2) .0413(5) -.0279(2)
C31B .6957(6) .2606(4) .0684(2)
C32B .4446(7) .6225(4) .1229(2)
C33B .6577(7) .5924(4) .1239(2)
C34B .3237(6) .7848(4) -.0198(2)
C35B .3578(6) .4648(4) -.0292(2)
H1A .852 .022 .249
H21A .637 .094 .228
H22A .708 .037 .197
H3A .718 .165 .175
H41A .792 .225 .254
H42A .674 .249 .234
H7A .814 .523 .243
H10A .949 .357 .119
H141A .963 .106 .127
H142A .833 .082 .131
H15A 1.008 -.003 .177
H16A .798 -.061 .145
H181A .903 -.102 .241
H182A .871 -.199 .241
H19A .695 -.102 .208
H201A .679 -.249 .233
H202A .579 -.192 .249
H23A .685 -.407 .348
H26A .822 -.110 .372
H301A .708 .448 .281
H302A .639 .376 .260
H303A .743 .353 .288
H311A .975 .204 .231
H312A .995 .106 .225
H313A 1.059 .173 .197
H321A .843 -.224 .131
H322A .832 -.275 .172
H323A .740 -.207 .160
H331A 1.051 -.180 .154
H332A 1.065 -.131 .195
H333A 1.035 -.227 .196
H341A .580 -.331 .256
H342A .645 -.412 .272
H343A .533 -.382 .294
H351A .543 -.083 .282
H352A .576 .007 .299
H353A .546 -.006 .252
H25A .896 -.271 .431
H9A 1.042 .564 .147
H01A .834 .086 .309
H1B .582 .411 .032
H21B .370 .330 .017
H22B .397 .377 .058
H3B .403 .244 .073
H41B .558 .204 .006
H42B .427 .181 .005
H7B .539 -.098 .005
H10B .565 .044 .143
H141B .594 .295 .147
H142B .473 .317 .130
H15B .671 .421 .112
H16B .431 .458 .125
H181B .612 .536 .049
H182B .569 .630 .051
H19B .386 .523 .055
H201B .369 .671 .033
H202B .305 .611 .003
H23B .449 .849 -.069
H26B .685 .576 -.073
H301B .492 -.008 -.044
H302 .415 .069 -.031
H303B .546 .083 -.040
H311B .704 .222 .045
H312B 0.712 0.317 0.058
H313B 0.754 0.246 0.088
H321B 0.662 0.590 0.154
H322B 0.720 0.555 0.114
H323B 0.679 0.650 0.116
H331B 0.434 0.615 0.153
H332B 0.452 0.679 0.116
H333B 0.368 0.602 0.111
H341B 0.285 0.746 0.000
H342B 0.340 0.836 -0.004
H343B 0.266 0.799 -0.040
H351B 0.323 0.519 -0.038
H352B 0.379 0.434 -0.054
H353B 0.299 0.434 -0.015

loop_
_geom_angle_atom_site_label_1
_geom_angle_atom_site_label_2
_geom_angle_atom_site_label_3
_geom_angle
_geom_angle_publ_flag
C11A O12A C13A 118.7(4) no
C27A O28A C29A 119.6(4) no
O1A C1A C2A 108.9(4) no
O1A C1A C29A 111.3(4) no
C2A C1A C29A 109.7(4) no
C1A C2A C3A 121.4(4) no
C2A C3A C4A 112.7(4) no
C2A C3A C13A 120.2(4) no
C4A C3A C13A 109.2(4) no
C3A C4A C5A 113.7(5) no
C4A C5A C6A 117.0(5) no
C4A C5A C11A 118.7(5) no
C6A C5A C11A 124.3(5) no
C5A C6A C7A 129.1(6) no
C5A C6A C30A 115.9(5) no
C7A C6A C30A 115.0(6) no
C6A C7A C8A 130.9(6) no
O8A C8A C7A 118.2(6) no
O8A C8A C9A 118.1(6) no
C7A C8A C9A 123.6(6) no
O9A C9A C8A 113.0(5) no
O9A C9A C10A 118.3(6) no
C18A C19A C29A 114.1(4) no
C8A C9A C10A 128.5(6) no
C9A C10A C11A 130.7(6) no
O12A C11A C5A 122.4(5) no
O12A C11A C10A 107.3(5) no
C5A C11A C10A 130.2(5) no
O12A C13A C3A 105.6(4) no
O12A C13A C14A 101.3(4) no
O12A C13A C31A 106.8(4) no
C3A C13A C14A 114.4(5) no
C3A C13A C31A 114.7(4) no
C14A C13A C31A 112.5(5) no
C13A C14A C15A 115.4(5) no
C14A C15A C16A 125.7(5) no
C15A C16A C17A 126.4(5) no
C16A C17A C18A 108.4(4) no
C16A C17A C32A 109.4(5) no
C16A C17A C33A 112.1(5) no
C18A C17A C32A 110.6(5) no
C18A C17A C33A 106.9(5) no
C32A C17A C33A 109.4(5) no
C17A C18A C19A 116.1(4) no
C18A C19A C20A 108.7(4) no
O28A C29A C35A 107.6(4) no
C20A C19A C29A 108.1(4) no
C19A C20A C21A 111.4(4) no
C20A C21A C22A 116.4(5) no
C20A C21A C27A 118.7(5) no
C22A C21A C27A 124.9(5) no
C21A C22A C23A 129.2(5) no
C21A C22A C34A 116.5(5) no
C23A C22A C34A 114.4(5) no
C22A C23A C24A 133.2(5) no
O24A C24A C23A 120.5(5) no
O24A C24A C25A 117.4(5) no
C23A C24A C25A 121.8(5) no
C1A C29A C19A 115.6(4) no
C1A C29A C35A 111.1(4) no
C19A C29A C35A 112.2(4) no
O25A C25A C24A 113.7(5) no
O25A C25A C26A 117.3(5) no
C24A C25A C26A 129.0(6) no
C25A C26A C27A 131.3(5) no
O28A C27A C21A 123.1(5) no
O28A C27A C26A 107.5(4) no
C21A C27A C26A 129.3(5) no
O28A C29A C1A 103.2(4) no
O28A C29A C19A 106.2(4) no
C4B C5B C6B 118.4(5) no
C6B C5B C11B 123.9(5) no
C5B C6B C30B 116.1(6) no
C6B C7B C8B 133.4(6) no
O8B C8B C9B 115.1(6) no
C7B C8B C9B 123.9(6) no
O9B C9B C8B 112.3(5) no
C27B O28B C29B 119.2(4) no
O1B C1B C2B 109.2(4) no
C2B C1B C29B 111.9(5) no
C2B C3B C4B 112.9(4) no
C4B C5B C11B 117.7(5) no
C5B C6B C7B 129.0(6) no
C7B C6B C30B 114.9(6) no
O8B C8B C7B 121.0(6) no
C18B C17B C33B 107.4(5) no
C32B C17B C33B 110.4(5) no
C17B C18B C19B 116.3(5) no
C11B O12B C13B 121.4(4) no
O1B C1B C29B 109.8(4) no
C1B C2B C3B 120.7(5) no
C2B C3B C13B 119.0(5) no
C4B C3B C13B 109.1(5) no
O9B C9B C10B 120.9(6) no
C8B C9B C10B 126.7(6) no
C9B C10B C11B 132.1(6) no
O12B C11B C5B 122.3(5) no
O12B C11B C10B 108.3(5) no
C5B C11B C10B 129.2(5) no
O12B C13B C3B 103.8(4) no
O12B C13B C14B 101.5(4) no
O12B C13B C31B 106.6(4) no
C3B C13B C14B 113.7(5) no
C3B C13B C31B 115.8(5) no
C14B C13B C31B 113.6(5) no
C13B C14B C15B 116.8(4) no
C14B C15B C16B 125.0(6) no
C15B C16B C17B 126.4(6) no
C16B C17B C18B 108.2(4) no
C16B C17B C32B 109.5(5) no
C16B C17B C33B 111.7(5) no
C18B C17B C32B 109.5(5) no
O28B C27B C26B 107.8(5) no
C21B C27B C26B 130.7(5) no
O28B C29B C1B 103.0(4) no
O28B C29B C19B 106.1(4) no
C3B C4B C5B 112.4(5) no
C18B C19B C20B 109.7(4) no
C18B C19B C29B 112.7(5) no
C20B C19B C29B 106.9(4) no
C19B C20B C21B 111.5(5) no
C20B C21B C22B 116.3(5) no
C20B C21B C27B 119.0(5) no
C22B C21B C27B 124.7(5) no
C21B C22B C23B 128.3(6) no
C21B C22B C34B 116.3(5) no
C23B C22B C34B 115.4(5) no
C22B C23B C24B 134.4(6) no
O24B C24B C23B 123.5(6) no
O24B C24B C25B 114.1(6) no
C23B C24B C25B 122.4(6) no
O25B C25B C24B 113.8(6) no
O25B C25B C26B 116.3(6) no
C24B C25B C26B 129.6(6) no
C25B C26B C27B 128.8(6) no
O28B C27B C21B 121.4(5) no
O28B C29B C35B 109.4(4) no
C1B C29B C19B 114.3(4) no
C1B C29B C35B 110.1(5) no
C19B C29B C35B 113.2(5) no

loop_
_geom_bond_atom_site_label_1
_geom_bond_atom_site_label_2
_geom_bond_distance
_geom_bond_publ_flag
O1A C1A 1.419(6) yes
O8A C8A 1.257(8) yes
O9A C9A 1.366(8) yes
O12A C11A 1.364(7) yes
O12A C13A 1.463(6) yes
O24A C24A 1.252(7) yes
O25A C25A 1.352(7) yes
O28A C27A 1.369(6) yes
O28A C29A 1.481(6) yes
C1A C2A 1.532(7) yes
C1A C29A 1.538(7) yes
C2A C3A 1.549(7) yes
C3A C4A 1.535(8) yes
C3A C13A 1.521(8) yes
C4A C5A 1.530(8) yes
C5A C6A 1.422(8) yes
C5A C11A 1.361(8) yes
C6A C7A 1.412(9) yes
C6A C30A 1.490(10) yes
C7A C8A 1.460(10) yes
C8A C9A 1.392(9) yes
C9A C10A 1.355(8) yes
C10A C11A 1.437(8) yes
C13A C14A 1.518(8) yes
C13A C31A 1.532(8) yes
C14A C15A 1.501(8) yes
C15A C16A 1.300(8) yes
C16A C17A 1.520(8) yes
C17A C18A 1.550(8) yes
C17A C32A 1.523(8) yes
C17A C33A 1.506(8) yes
C18A C19A 1.543(8) yes
C19A C20A 1.524(8) yes
C19A C29A 1.545(7) yes
C20A C21A 1.532(8) yes
C21A C22A 1.426(8) yes
C21A C27A 1.376(7) yes
C22A C23A 1.388(8) yes
C22A C34A 1.495(9) yes
C23A C24A 1.422(9) yes
C24A C25A 1.453(8) yes
C25A C26A 1.356(8) yes
C26A C27A 1.426(8) yes
C29A C35A 1.515(8) yes
O1B C1B 1.442(7) yes
O8B C8B 1.258(7) yes
O9B C9B 1.320(8) yes
O12B C11B 1.348(6) yes
O12B C13B 1.478(6) yes
O24B C24B 1.262(8) yes
O25B C25B 1.343(8) yes
O28B C27B 1.380(7) yes
O28B C29B 1.470(7) yes
C1B C2B 1.526(8) yes
C1B C29B 1.535(8) yes
C2B C3B 1.555(8) yes
C3B C4B 1.507(8) yes
C3B C13B 1.549(8) yes
C4B C5B 1.525(8) yes
C5B C6B 1.421(8) yes
C5B C11B 1.395(8) yes
C6B C7B 1.393(9) yes
C6B C30B 1.520(10) yes
C7B C8B 1.400(10) yes
C8B C9B 1.458(9) yes
C9B C10B 1.359(8) yes
C10B C11B 1.425(8) yes
C13B C14B 1.524(7) yes
C13B C31B 1.524(9) yes
C14B C15B 1.483(7) yes
C15B C16B 1.312(8) yes
C16B C17B 1.517(7) yes
C17B C18B 1.570(7) yes
C17B C32B 1.530(10) yes
C17B C33B 1.520(10) yes
C18B C19B 1.541(8) yes
C19B C20B 1.531(8) yes
C19B C29B 1.538(7) yes
C20B C21B 1.532(8) yes
C21B C22B 1.435(8) yes
C21B C27B 1.398(8) yes
C22B C23B 1.368(9) yes
C22B C34B 1.500(10) yes
C23B C24B 1.400(10) yes
C24B C25B 1.457(9) yes
C25B C26B 1.388(9) yes
C26B C27B 1.404(8) yes
C29B C35B 1.552(9) yes

loop_
_geom_torsion_atom_site_label_1
_geom_torsion_atom_site_label_2
_geom_torsion_atom_site_label_3
_geom_torsion_atom_site_label_4
_geom_torsion
_geom_torsion_publ_flag
C1A C2A C3A C4A -68.70(6) no
C1A C2A C3A C13A 62.34(7) no
C2A C3A C4A C5A 177.83(5) no
C2A C3A C13A O12A 165.42(4) no
C2A C3A C13A C14A 54.86(7) no
C2A C1A C29A C19A 69.91(6) no
C2A C1A C29A O28A -174.59(4) no
C3A C4A C5A C6A 173.11(5) no
C3A C4A C5A C11A -7.97(8) no
C3A C13A C14A C15A -84.21(6) no
C4A C5A C6A C7A 174.74(6) no
C4A C5A C11A C10A 173.04(6) no
C4A C5A C11A O12A -4.02(9) no
C4A C3A C13A O12A -62.03(5) no
C4A C3A C13A C14A -172.60(5) no
C5A C6A C7A C8A 0.86(12) no
C6A C7A C8A C9A 12.91(12) no
C6A C5A C11A C10A -8.12(10) no
C6A C5A C11A O12A 174.81(6) no
C7A C8A C9A C10A -14.19(12) no
C8A C9A C10A C11A -1.48(13) no
C9A C10A C11A C5A 15.31(12) no
C9A C10A C11A O12A -167.28(7) no
C11A C5A C6A C7A -4.12(11) no
C11A O12A C13A C3A 54.01(6) no
C11A O12A C13A C14A 173.63(5) no
O12A C13A C14A C15A 162.65(5) no
C13A C3A C4A C5A 41.51(6) no
C13A O12A C11A C5A -20.91(8) no
C13A O12A C11A C10A 161.44(5) no
C13A C14A C15A C16A 113.91(7) no
C14A C15A C16A C17A -172.21(5) no
C15A C16A C17A C18A 80.06(7) no
C16A C17A C18A C19A 58.15(6) no
C17A C18A C19A C20A 108.61(5) no
C17A C18A C19A C29A -130.66(5) no
C18A C19A C20A C21A 71.94(5) no
C18A C19A C29A C1A 56.63(6) no
C18A C19A C29A O28A -57.17(5) no
C19A C20A C21A C22A -160.85(5) no
C19A C20A C21A C27A 19.16(7) no
C20A C19A C29A C1A 177.69(4) no
C20A C19A C29A O28A 63.90(5) no
C20A C21A C22A C23A 171.34(6) no
C20A C21A C27A C26A -176.57(5) no
C20A C21A C27A O28A 3.18(8) no
C21A C22A C23A C24A -0.50(11) no
C22A C21A C27A C26A 3.44(9) no
C22A C21A C27A O28A -176.80(5) no
C22A C23A C24A C25A 10.86(10) no
C23A C24A C25A C26A -7.53(10) no
C24A C25A C26A C27A -3.56(11) no
C25A C26A C27A C21A 6.20(10) no
C25A C26A C27A O28A -173.58(6) no
C27A C21A C22A C23A -8.68(9) no
C27A O28A C29A C1A -166.36(4) no
C27A O28A C29A C19A -44.35(6) no
C29A C1A C2A C3A -174.21(4) no
C29A C19A C20A C21A -52.45(6) no
C29A O28A C27A C21A 10.97(7) no
C29A O28A C27A C26A -169.23(4) no
C1B C2B C3B C4B -74.51(7) no
C1B C2B C3B C13B 55.34(7) no
C2B C3B C4B C5B -174.36(5) no
C2B C3B C13B O12B 164.25(5) no
C2B C3B C13B C14B 54.91(7) no
C2B C1B C29B C19B 72.18(6) no
C2B C1B C29B O28B -173.21(4) no
C3B C4B C5B C6B 168.33(7) no
C3B C4B C5B C11B -14.07(9) no
C3B C13B C14B C15B -83.71(6) no
C4B C5B C6B C7B -175.72(9) no
C4B C5B C11B C10B 166.86(7) no
C4B C5B C11B O12B -8.08(10) no
C4B C3B C13B O12B -64.23(5) no
C4B C3B C13B C14B -173.57(5) no
C5B C6B C7B C8B 6.25(18) no
C6B C7B C8B C9B -4.73(18) no
C6B C5B C11B C10B -15.69(12) no
C6B C5B C11B O12B 169.37(7) no
C7B C8B C9B C10B -6.46(12) no
C8B C9B C10B C11B 6.97(13) no
C9B C10B C11B C5B 7.40(12) no
C9B C10B C11B O12B -177.10(7) no
C11B C5B C6B C7B 6.84(14) no
C11B O12B C13B C3B 45.54(6) no
C11B O12B C13B C14B 163.70(5) no
O12B C13B C14B C15B 165.51(5) no
C13B C3B C4B C5B 50.90(7) no
C13B O12B C11B C5B -10.08(9) no
C13B O12B C11B C10B 174.05(5) no
C13B C14B C15B C16B 115.42(6) no
C14B C15B C16B C17B -174.05(5) no
C15B C16B C17B C18B 77.62(7) no
C16B C17B C18B C19B 58.56(6) no
C17B C18B C19B C20B 112.08(5) no
C17B C18B C19B C29B -128.91(5) no
C18B C19B C20B C21B 71.01(6) no
C18B C19B C29B C1B 59.31(6) no
C18B C19B C29B O28B -53.49(5) no
C19B C20B C21B C22B -165.93(5) no
C19B C20B C21B C27B 14.51(7) no
C20B C19B C29B C1B 179.96(5) no
C20B C19B C29B O28B 67.16(5) no
C20B C21B C22B C23B 172.35(6) no
C20B C21B C27B C26B -168.32(6) no
C20B C21B C27B O28B 8.39(8) no
C21B C22B C23B C24B -2.91(12) no
C22B C21B C27B C26B 12.16(10) no
C22B C21B C27B O28B -171.13(5) no
C22B C23B C24B C25B 4.49(12) no
C23B C24B C25B C26B 4.57(10) no
C24B C25B C26B C27B -7.68(11) no
C25B C26B C27B C21B -2.68(11) no
C25B C26B C27B O28B -179.73(6) no
C27B C21B C22B C23B -8.11(10) no
C27B O28B C29B C1B -168.08(4) no
C27B O28B C29B C19B -47.65(6) no
C29B C1B C2B C3B -176.29(5) no
C29B C19B C20B C21B -51.53(6) no
C29B O28B C27B C21B 9.65(7) no
C29B O28B C27B C26B -172.97(4) no
